data_7155764
loop_
_publ_author_name
'Mykhailiuk, Pavel K.'

_publ_section_title
;
 Heptafluoroisopropyl diazomethane (i-C3F7CHN2): in situ generation and
 synthesis of pyrazoles
;
_journal_name_full 'Org. Biomol. Chem.'
_journal_paper_doi 10.1039/C7OB01579H
_journal_year 2017
_chemical_formula_sum 'C13 H5 Br F8 N2 O'
_chemical_formula_weight 437.10
_chemical_name_systematic
; 
 ? 
;
_space_group_IT_number 14
_symmetry_space_group_name_Hall '-P 2ybc'
_symmetry_space_group_name_H-M 'P 1 21/c 1'
_atom_sites_solution_hydrogens geom
_atom_sites_solution_primary direct
_atom_sites_solution_secondary difmap
_audit_creation_method SHELXL-97
_audit_update_record
;
2017-06-23 deposited with the CCDC.
2017-07-14 downloaded from the CCDC.
;
_cell_angle_alpha 90.00
_cell_angle_beta 110.362(7)
_cell_angle_gamma 90.00
_cell_formula_units_Z 4
_cell_length_a 16.2793(12)
_cell_length_b 8.0744(4)
_cell_length_c 12.2026(6)
_cell_measurement_temperature 100(2)
_cell_volume 1503.75(17)
_computing_structure_refinement 'SHELXL-97 (Sheldrick, 1997)'
_computing_structure_solution 'SHELXS-97 (Sheldrick, 1990)'
_diffrn_ambient_temperature 100(2)
_diffrn_measured_fraction_theta_full 0.993
_diffrn_measured_fraction_theta_max 0.993
_diffrn_radiation_monochromator graphite
_diffrn_radiation_source 'fine-focus sealed tube'
_diffrn_radiation_type MoK\a
_diffrn_radiation_wavelength 0.71073
_diffrn_reflns_av_R_equivalents 0.1043
_diffrn_reflns_av_sigmaI/netI 0.0949
_diffrn_reflns_limit_h_max 21
_diffrn_reflns_limit_h_min -22
_diffrn_reflns_limit_k_max 11
_diffrn_reflns_limit_k_min -10
_diffrn_reflns_limit_l_max 15
_diffrn_reflns_limit_l_min -17
_diffrn_reflns_number 16423
_diffrn_reflns_theta_full 30.00
_diffrn_reflns_theta_max 30.00
_diffrn_reflns_theta_min 3.09
_exptl_absorpt_coefficient_mu 2.829
_exptl_absorpt_correction_T_max 0.8715
_exptl_absorpt_correction_T_min 0.4840
_exptl_crystal_density_diffrn 1.931
_exptl_crystal_density_method 'not measured'
_exptl_crystal_F_000 848
_exptl_crystal_size_max 0.30
_exptl_crystal_size_mid 0.05
_exptl_crystal_size_min 0.05
_refine_diff_density_max 1.493
_refine_diff_density_min -1.216
_refine_diff_density_rms 0.133
_refine_ls_extinction_method none
_refine_ls_goodness_of_fit_ref 0.986
_refine_ls_hydrogen_treatment mixed
_refine_ls_matrix_type full
_refine_ls_number_parameters 230
_refine_ls_number_reflns 4357
_refine_ls_number_restraints 0
_refine_ls_restrained_S_all 0.986
_refine_ls_R_factor_all 0.1062
_refine_ls_R_factor_gt 0.0626
_refine_ls_shift/su_max 0.001
_refine_ls_shift/su_mean 0.000
_refine_ls_structure_factor_coef Fsqd
_refine_ls_weighting_details 'calc w=1/[\s^2^(Fo^2^)+(0.0636P)^2^+0.0000P] where P=(Fo^2^+2Fc^2^)/3'
_refine_ls_weighting_scheme calc
_refine_ls_wR_factor_gt 0.1388
_refine_ls_wR_factor_ref 0.1628
_reflns_number_gt 2683
_reflns_number_total 4357
_reflns_threshold_expression >2sigma(I)
_cod_data_source_file c7ob01579h2.cif
_cod_data_source_block t328
_cod_original_cell_volume 1503.75(15)
_cod_database_code 7155764

loop_
_symmetry_equiv_pos_as_xyz
'x, y, z'
'-x, y+1/2, -z+1/2'
'-x, -y, -z'
'x, -y-1/2, z-1/2'

loop_
_atom_site_label
_atom_site_type_symbol
_atom_site_fract_x
_atom_site_fract_y
_atom_site_fract_z
_atom_site_U_iso_or_equiv
_atom_site_adp_type
_atom_site_occupancy
_atom_site_symmetry_multiplicity
_atom_site_calc_flag
_atom_site_refinement_flags
Br1 Br 0.67284(3) 0.48712(5) -0.06835(3) 0.03487(16) Uani 1 1 d .
F1 F 0.93353(16) 0.4431(3) 0.6785(2) 0.0358(6) Uani 1 1 d .
F2 F 0.89725(17) 0.7381(3) 0.7658(2) 0.0470(7) Uani 1 1 d .
F3 F 0.99723(16) 0.5896(4) 0.8857(2) 0.0419(6) Uani 1 1 d .
F4 F 0.87068(18) 0.6070(4) 0.9025(2) 0.0534(8) Uani 1 1 d .
F5 F 0.97554(17) 0.2559(3) 0.8745(2) 0.0463(7) Uani 1 1 d .
F6 F 0.8443(2) 0.2724(4) 0.8762(3) 0.0550(8) Uani 1 1 d .
F7 F 0.86815(18) 0.1588(4) 0.7305(2) 0.0517(7) Uani 1 1 d .
F8 F 0.50802(18) 0.2715(3) 0.1945(2) 0.0473(7) Uani 1 1 d .
O1 O 0.52172(19) 0.4385(4) 0.3905(2) 0.0344(7) Uani 1 1 d .
N1 N 0.6500(2) 0.5037(4) 0.6050(3) 0.0250(7) Uani 1 1 d .
H1N H 0.601(3) 0.524(4) 0.607(4) 0.016(11) Uiso 1 1 d .
N2 N 0.7209(2) 0.4984(4) 0.7009(3) 0.0253(7) Uani 1 1 d .
C1 C 0.7874(3) 0.4703(5) 0.6622(3) 0.0261(8) Uani 1 1 d .
C2 C 0.7570(3) 0.4583(5) 0.5395(3) 0.0263(8) Uani 1 1 d .
H2 H 0.7908 0.4388 0.4911 0.032 Uiso 1 1 calc R
C3 C 0.6688(3) 0.4806(5) 0.5052(3) 0.0250(8) Uani 1 1 d .
C4 C 0.5959(3) 0.4655(5) 0.3922(3) 0.0263(8) Uani 1 1 d .
C5 C 0.6168(3) 0.4740(5) 0.2821(3) 0.0258(8) Uani 1 1 d .
C6 C 0.6810(3) 0.5781(5) 0.2696(3) 0.0306(9) Uani 1 1 d .
H6 H 0.7144 0.6455 0.3335 0.037 Uiso 1 1 calc R
C7 C 0.6972(3) 0.5849(5) 0.1644(3) 0.0322(9) Uani 1 1 d .
H7 H 0.7408 0.6567 0.1557 0.039 Uiso 1 1 calc R
C8 C 0.6477(3) 0.4835(5) 0.0724(3) 0.0266(9) Uani 1 1 d .
C9 C 0.5825(3) 0.3811(5) 0.0808(3) 0.0287(9) Uani 1 1 d .
H9 H 0.5485 0.3154 0.0164 0.034 Uiso 1 1 calc R
C10 C 0.5682(3) 0.3772(5) 0.1859(3) 0.0252(8) Uani 1 1 d .
C11 C 0.8791(3) 0.4484(5) 0.7432(3) 0.0308(9) Uani 1 1 d .
C12 C 0.8927(3) 0.2820(6) 0.8083(4) 0.0370(10) Uani 1 1 d .
C13 C 0.9123(3) 0.5963(6) 0.8275(4) 0.0366(10) Uani 1 1 d .

loop_
_atom_site_aniso_label
_atom_site_aniso_U_11
_atom_site_aniso_U_22
_atom_site_aniso_U_33
_atom_site_aniso_U_23
_atom_site_aniso_U_13
_atom_site_aniso_U_12
Br1 0.0453(3) 0.0415(3) 0.0234(2) 0.00244(16) 0.01897(18) 0.00243(18)
F1 0.0314(15) 0.0505(16) 0.0304(13) 0.0009(11) 0.0171(10) 0.0009(11)
F2 0.0405(17) 0.0377(16) 0.0534(17) 0.0011(13) 0.0045(12) -0.0026(12)
F3 0.0320(15) 0.0531(18) 0.0344(13) 0.0001(12) 0.0038(10) -0.0022(12)
F4 0.0462(18) 0.081(2) 0.0374(15) -0.0248(15) 0.0200(12) -0.0111(15)
F5 0.0410(17) 0.0517(19) 0.0437(15) 0.0091(13) 0.0116(12) 0.0106(12)
F6 0.0557(19) 0.062(2) 0.0621(18) 0.0315(15) 0.0396(15) 0.0153(14)
F7 0.0547(19) 0.0337(16) 0.0606(18) -0.0009(14) 0.0124(13) 0.0004(13)
F8 0.0556(19) 0.0476(18) 0.0423(15) -0.0050(12) 0.0213(12) -0.0134(13)
O1 0.0284(17) 0.050(2) 0.0280(15) -0.0019(13) 0.0135(12) 0.0012(13)
N1 0.0222(19) 0.0315(19) 0.0235(16) -0.0033(13) 0.0106(13) 0.0004(13)
N2 0.0230(18) 0.0303(19) 0.0232(16) -0.0008(12) 0.0088(12) -0.0016(12)
C1 0.025(2) 0.032(2) 0.0224(18) -0.0029(15) 0.0093(14) -0.0026(15)
C2 0.028(2) 0.032(2) 0.0219(18) -0.0031(15) 0.0134(15) -0.0008(16)
C3 0.032(2) 0.026(2) 0.0207(18) -0.0022(14) 0.0144(15) -0.0031(15)
C4 0.032(2) 0.027(2) 0.0235(18) -0.0025(15) 0.0142(16) 0.0004(15)
C5 0.031(2) 0.030(2) 0.0205(18) 0.0000(15) 0.0130(15) 0.0046(15)
C6 0.032(2) 0.034(2) 0.0265(19) -0.0005(17) 0.0117(16) -0.0010(17)
C7 0.040(3) 0.033(2) 0.027(2) 0.0017(17) 0.0151(17) -0.0043(18)
C8 0.033(2) 0.032(2) 0.0187(17) 0.0052(15) 0.0132(15) 0.0069(16)
C9 0.040(3) 0.024(2) 0.0242(19) -0.0019(15) 0.0139(16) 0.0007(16)
C10 0.031(2) 0.023(2) 0.0241(18) 0.0009(15) 0.0121(15) -0.0003(15)
C11 0.035(3) 0.036(2) 0.026(2) 0.0000(17) 0.0163(17) 0.0008(17)
C12 0.032(3) 0.041(3) 0.041(2) 0.002(2) 0.0159(19) 0.0032(19)
C13 0.035(3) 0.041(3) 0.034(2) -0.001(2) 0.0122(19) -0.0058(19)

loop_
_atom_type_symbol
_atom_type_description
_atom_type_scat_dispersion_real
_atom_type_scat_dispersion_imag
_atom_type_scat_source
C C 0.0033 0.0016 'International Tables Vol C Tables 4.2.6.8 and 6.1.1.4'
H H 0.0000 0.0000 'International Tables Vol C Tables 4.2.6.8 and 6.1.1.4'
N N 0.0061 0.0033 'International Tables Vol C Tables 4.2.6.8 and 6.1.1.4'
O O 0.0106 0.0060 'International Tables Vol C Tables 4.2.6.8 and 6.1.1.4'
F F 0.0171 0.0103 'International Tables Vol C Tables 4.2.6.8 and 6.1.1.4'
Br Br -0.2901 2.4595 'International Tables Vol C Tables 4.2.6.8 and 6.1.1.4'

loop_
_geom_angle_atom_site_label_1
_geom_angle_atom_site_label_2
_geom_angle_atom_site_label_3
_geom_angle
N2 N1 C3 112.7(4)
N1 N2 C1 104.8(3)
N2 C1 C2 111.0(4)
N2 C1 C11 122.2(3)
C2 C1 C11 126.8(4)
C3 C2 C1 105.1(4)
C2 C3 N1 106.4(3)
C2 C3 C4 134.0(4)
N1 C3 C4 119.1(4)
O1 C4 C3 119.9(3)
O1 C4 C5 121.6(4)
C3 C4 C5 118.3(4)
C6 C5 C10 118.1(4)
C6 C5 C4 122.6(4)
C10 C5 C4 119.2(4)
C5 C6 C7 120.9(4)
C8 C7 C6 118.3(4)
C9 C8 C7 122.5(4)
C9 C8 Br1 119.4(3)
C7 C8 Br1 118.1(3)
C8 C9 C10 117.7(4)
F8 C10 C9 117.0(3)
F8 C10 C5 120.4(3)
C9 C10 C5 122.5(4)
F1 C11 C1 108.7(3)
F1 C11 C12 105.3(3)
C1 C11 C12 112.2(4)
F1 C11 C13 105.0(3)
C1 C11 C13 112.9(4)
C12 C11 C13 112.2(4)
F5 C12 F6 108.0(4)
F5 C12 F7 107.6(4)
F6 C12 F7 107.7(4)
F5 C12 C11 112.7(4)
F6 C12 C11 111.3(4)
F7 C12 C11 109.2(4)
F3 C13 F4 108.9(4)
F3 C13 F2 106.9(4)
F4 C13 F2 107.2(4)
F3 C13 C11 112.7(4)
F4 C13 C11 111.5(4)
F2 C13 C11 109.4(4)

loop_
_geom_bond_atom_site_label_1
_geom_bond_atom_site_label_2
_geom_bond_distance
Br1 C8 1.899(4)
F1 C11 1.378(5)
F2 C13 1.344(5)
F3 C13 1.317(5)
F4 C13 1.318(5)
F5 C12 1.326(5)
F6 C12 1.328(5)
F7 C12 1.336(5)
F8 C10 1.331(4)
O1 C4 1.221(5)
N1 N2 1.328(5)
N1 C3 1.368(5)
N2 C1 1.342(5)
C1 C2 1.407(5)
C1 C11 1.487(6)
C2 C3 1.361(6)
C3 C4 1.478(6)
C4 C5 1.497(5)
C5 C6 1.391(6)
C5 C10 1.403(5)
C6 C7 1.400(5)
C7 C8 1.396(6)
C8 C9 1.377(6)
C9 C10 1.381(5)
C11 C12 1.538(6)
C11 C13 1.546(6)

loop_
_geom_hbond_atom_site_label_D
_geom_hbond_atom_site_label_H
_geom_hbond_atom_site_label_A
_geom_hbond_distance_DH
_geom_hbond_distance_HA
_geom_hbond_distance_DA
_geom_hbond_angle_DHA
_geom_hbond_site_symmetry_A
N1 H1N O1 0.82(4) 2.03(5) 2.854(5) 177(4) 3_666

loop_
_geom_torsion_atom_site_label_1
_geom_torsion_atom_site_label_2
_geom_torsion_atom_site_label_3
_geom_torsion_atom_site_label_4
_geom_torsion
C3 N1 N2 C1 -0.3(4)
N1 N2 C1 C2 0.2(4)
N1 N2 C1 C11 -177.4(3)
N2 C1 C2 C3 0.0(5)
C11 C1 C2 C3 177.5(4)
C1 C2 C3 N1 -0.2(4)
C1 C2 C3 C4 -172.0(4)
N2 N1 C3 C2 0.4(4)
N2 N1 C3 C4 173.6(3)
C2 C3 C4 O1 155.5(4)
N1 C3 C4 O1 -15.5(6)
C2 C3 C4 C5 -20.9(6)
N1 C3 C4 C5 168.1(3)
O1 C4 C5 C6 146.9(4)
C3 C4 C5 C6 -36.7(6)
O1 C4 C5 C10 -31.2(6)
C3 C4 C5 C10 145.1(4)
C10 C5 C6 C7 -0.5(6)
C4 C5 C6 C7 -178.7(4)
C5 C6 C7 C8 -0.5(6)
C6 C7 C8 C9 1.8(6)
C6 C7 C8 Br1 -177.7(3)
C7 C8 C9 C10 -1.8(6)
Br1 C8 C9 C10 177.7(3)
C8 C9 C10 F8 -176.7(4)
C8 C9 C10 C5 0.7(6)
C6 C5 C10 F8 177.7(4)
C4 C5 C10 F8 -4.1(6)
C6 C5 C10 C9 0.4(6)
C4 C5 C10 C9 178.7(4)
N2 C1 C11 F1 -172.3(4)
C2 C1 C11 F1 10.5(6)
N2 C1 C11 C12 71.7(5)
C2 C1 C11 C12 -105.5(5)
N2 C1 C11 C13 -56.2(5)
C2 C1 C11 C13 126.6(4)
F1 C11 C12 F5 57.4(4)
C1 C11 C12 F5 175.4(3)
C13 C11 C12 F5 -56.2(5)
F1 C11 C12 F6 179.0(3)
C1 C11 C12 F6 -63.0(5)
C13 C11 C12 F6 65.3(5)
F1 C11 C12 F7 -62.2(4)
C1 C11 C12 F7 55.8(5)
C13 C11 C12 F7 -175.9(3)
F1 C11 C13 F3 -51.4(5)
C1 C11 C13 F3 -169.7(3)
C12 C11 C13 F3 62.4(5)
F1 C11 C13 F4 -174.3(3)
C1 C11 C13 F4 67.4(5)
C12 C11 C13 F4 -60.5(5)
F1 C11 C13 F2 67.3(4)
C1 C11 C13 F2 -51.0(5)
C12 C11 C13 F2 -178.9(4)
